data_2008329
loop_
_publ_author_name
'Kang, Sung Kwon'
'Miller, Gordon J.'

_publ_section_title
;
 Ta~5~Sb~4~
;
_journal_issue 4
_journal_name_full 'Acta Crystallographica Section C'
_journal_page_first 483
_journal_page_last 485
_journal_paper_doi 10.1107/S0108270198015881
_journal_volume 55
_journal_year 1999
_chemical_formula_iupac 'Ta5 Sb4'
_chemical_formula_sum 'Sb4 Ta5'
_chemical_formula_weight 1391.75
_chemical_name_systematic ?
_space_group_IT_number 87
_symmetry_cell_setting tetragonal
_symmetry_space_group_name_Hall '-I 4'
_symmetry_space_group_name_H-M 'I 4/m'
_cell_angle_alpha 90.00
_cell_angle_beta 90.00
_cell_angle_gamma 90.00
_cell_formula_units_Z 2
_cell_length_a 10.2357(14)
_cell_length_b 10.2357(14)
_cell_length_c 3.5425(7)
_cell_measurement_reflns_used 39
_cell_measurement_temperature 293(2)
_cell_measurement_theta_max 14.66
_cell_measurement_theta_min 7.28
_cell_volume 371.15(10)
_computing_cell_refinement 'MSC/AFC Diffractometer Control Software'
_computing_data_collection
;
MSC/AFC Diffractometer Control Software
(Molecular Structure Corporation, 1988)
;
_computing_data_reduction 'TEXSAN (Molecular Structure Corporation, 1990)'
_computing_structure_refinement 'SHELXL97 (Sheldrick, 1997)'
_computing_structure_solution 'SHELXS97 (Sheldrick, 1990)'
_diffrn_ambient_temperature 293(2)
_diffrn_measured_fraction_theta_full 0.500
_diffrn_measured_fraction_theta_max 0.500
_diffrn_measurement_device_type 'Rigaku AFC-6R'
_diffrn_measurement_method 2\q-\w
_diffrn_radiation_monochromator graphite
_diffrn_radiation_source 'rotating anode'
_diffrn_radiation_type MoK\a
_diffrn_radiation_wavelength 0.71073
_diffrn_reflns_av_R_equivalents 0.096
_diffrn_reflns_av_sigmaI/netI 0.093
_diffrn_reflns_limit_h_max 14
_diffrn_reflns_limit_h_min -14
_diffrn_reflns_limit_k_max 14
_diffrn_reflns_limit_k_min 0
_diffrn_reflns_limit_l_max 4
_diffrn_reflns_limit_l_min 0
_diffrn_reflns_number 655
_diffrn_reflns_theta_full 30.05
_diffrn_reflns_theta_max 30.05
_diffrn_reflns_theta_min 3.98
_diffrn_standards_decay_% 0.4
_diffrn_standards_interval_count 150
_diffrn_standards_number 3
_exptl_absorpt_coefficient_mu 87.556
_exptl_absorpt_correction_T_max 0.199
_exptl_absorpt_correction_T_min 0.138
_exptl_absorpt_correction_type '\y scan'
_exptl_absorpt_process_details '(North et al., 1968)'
_exptl_crystal_colour Grey
_exptl_crystal_density_diffrn 12.454
_exptl_crystal_density_method 'not measured'
_exptl_crystal_description Needle
_exptl_crystal_F_000 1138
_exptl_crystal_size_max 0.10
_exptl_crystal_size_mid 0.03
_exptl_crystal_size_min 0.03
_refine_diff_density_max 4.49
_refine_diff_density_min -4.60
_refine_ls_extinction_coef 0.00108(8)
_refine_ls_extinction_method SHELXL97
_refine_ls_goodness_of_fit_ref 1.062
_refine_ls_matrix_type full
_refine_ls_number_parameters 16
_refine_ls_number_reflns 314
_refine_ls_number_restraints 0
_refine_ls_restrained_S_all 1.062
_refine_ls_R_factor_all 0.071
_refine_ls_R_factor_gt 0.029
_refine_ls_shift/su_max <0.001
_refine_ls_shift/su_mean 0.000
_refine_ls_structure_factor_coef Fsqd
_refine_ls_weighting_details 'w = 1/[\s^2^(Fo^2^)+18.3209P] where P = (Fo^2^+2Fc^2^)/3'
_refine_ls_weighting_scheme calc
_refine_ls_wR_factor_ref 0.065
_reflns_number_gt 218
_reflns_number_total 314
_reflns_threshold_expression I>2\s(I)
_cod_data_source_file br1226.cif
_cod_data_source_block br1226
_cod_depositor_comments
;
The following automatic conversions were performed:
'_symmetry_cell_setting' value 'Tetragonal' changed to 'tetragonal'
according to '/home/saulius/struct/CIF-dictionaries/cif_core.dic'
dictionary named 'cif_core.dic' version 2.4.1 from 2010-06-29.

Automatic conversion script
Id: cif_fix_enum 1527 2010-12-29 10:47:43Z saulius 

The following automatic conversions were performed:

'_symmetry_cell_setting' value 'Tetragonal' changed to 'tetragonal'
according to /home/saulius/struct/CIF-dictionaries/cif_core.dic
dictionary named 'cif_core.dic' version 2.4.1 from 2010-06-29.

Automatic conversion script
Id: cif_fix_values 1715 2011-07-08 13:25:40Z adriana 

The following automatic conversions were performed:

'_refine_ls_weighting_scheme' value 'calc w =
1/[\s^2^(Fo^2^)+18.3209P] where P = (Fo^2^+2Fc^2^)/3' was changed to
'calc'. New tag '_refine_ls_weighting_details' was created. The value
of the new tag was set to 'w = 1/[\s^2^(Fo^2^)+18.3209P] where P =
(Fo^2^+2Fc^2^)/3'.

Automatic conversion script
Id: cif_fix_values 3143 2015-03-26 13:38:13Z robertas 
;
_cod_original_sg_symbol_H-M I4/m
_cod_database_code 2008329

loop_
_symmetry_equiv_pos_as_xyz
'x, y, z'
'-x, -y, z'
'-y, x, z'
'y, -x, z'
'x+1/2, y+1/2, z+1/2'
'-x+1/2, -y+1/2, z+1/2'
'-y+1/2, x+1/2, z+1/2'
'y+1/2, -x+1/2, z+1/2'
'-x, -y, -z'
'x, y, -z'
'y, -x, -z'
'-y, x, -z'
'-x+1/2, -y+1/2, -z+1/2'
'x+1/2, y+1/2, -z+1/2'
'y+1/2, -x+1/2, -z+1/2'
'-y+1/2, x+1/2, -z+1/2'

loop_
_atom_site_label
_atom_site_fract_x
_atom_site_fract_y
_atom_site_fract_z
_atom_site_U_iso_or_equiv
_atom_site_adp_type
_atom_site_calc_flag
_atom_site_refinement_flags
_atom_site_occupancy
_atom_site_disorder_assembly
_atom_site_disorder_group
_atom_site_type_symbol
Ta1 0 0 0 0.0050(4) Uani d S 1 . . Ta
Ta2 0.37078(8) 0.31212(8) 0 0.0066(3) Uani d S 1 . . Ta
Sb3 0.29588(13) 0.05161(13) 0 0.0066(4) Uani d S 1 . . Sb

loop_
_atom_site_aniso_label
_atom_site_aniso_U_11
_atom_site_aniso_U_22
_atom_site_aniso_U_33
_atom_site_aniso_U_12
_atom_site_aniso_U_13
_atom_site_aniso_U_23
Ta1 0.0041(5) 0.0041(5) 0.0067(9) 0.000 0.000 0.000
Ta2 0.0046(4) 0.0049(4) 0.0102(5) -0.0003(3) 0.000 0.000
Sb3 0.0069(6) 0.0047(6) 0.0082(8) -0.0003(4) 0.000 0.000

loop_
_atom_type_symbol
_atom_type_description
_atom_type_scat_dispersion_real
_atom_type_scat_dispersion_imag
_atom_type_scat_source
Sb Sb -0.5866 1.5461 'International Tables Vol C Tables 4.2.6.8 and 6.1.1.4'
Ta Ta -0.7052 6.5227 'International Tables Vol C Tables 4.2.6.8 and 6.1.1.4'

loop_
_geom_angle_atom_site_label_1
_geom_angle_atom_site_label_2
_geom_angle_atom_site_label_3
_geom_angle_site_symmetry_1
_geom_angle_site_symmetry_3
_geom_angle
Ta2 Ta1 Ta2 13 5_444 180.0
Ta2 Ta1 Ta2 13 15_454 111.435(12)
Ta2 Ta1 Ta2 5_444 15_454 68.565(12)
Ta2 Ta1 Ta2 13 7_545 68.565(12)
Ta2 Ta1 Ta2 5_444 7_545 111.435(12)
Ta2 Ta1 Ta2 15_454 7_545 180.0
Ta2 Ta1 Ta2 13 15_455 68.565(12)
Ta2 Ta1 Ta2 5_444 15_455 111.435(12)
Ta2 Ta1 Ta2 15_454 15_455 74.39(2)
Ta2 Ta1 Ta2 7_545 15_455 105.61(2)
Ta2 Ta1 Ta2 13 5_445 105.61(2)
Ta2 Ta1 Ta2 5_444 5_445 74.39(2)
Ta2 Ta1 Ta2 15_454 5_445 111.435(12)
Ta2 Ta1 Ta2 7_545 5_445 68.565(12)
Ta2 Ta1 Ta2 15_455 5_445 68.565(12)
Ta2 Ta1 Ta2 13 7_544 111.435(12)
Ta2 Ta1 Ta2 5_444 7_544 68.565(12)
Ta2 Ta1 Ta2 15_454 7_544 105.61(2)
Ta2 Ta1 Ta2 7_545 7_544 74.39(2)
Ta2 Ta1 Ta2 15_455 7_544 180.0
Ta2 Ta1 Ta2 5_445 7_544 111.435(12)
Ta2 Ta1 Ta2 13 13_554 74.39(2)
Ta2 Ta1 Ta2 5_444 13_554 105.61(2)
Ta2 Ta1 Ta2 15_454 13_554 68.565(12)
Ta2 Ta1 Ta2 7_545 13_554 111.435(12)
Ta2 Ta1 Ta2 15_455 13_554 111.435(12)
Ta2 Ta1 Ta2 5_445 13_554 180.0
Ta2 Ta1 Ta2 7_544 13_554 68.565(12)
Ta2 Ta1 Sb3 13 . 56.12(2)
Ta2 Ta1 Sb3 5_444 . 123.88(2)
Ta2 Ta1 Sb3 15_454 . 124.68(2)
Ta2 Ta1 Sb3 7_545 . 55.32(2)
Ta2 Ta1 Sb3 15_455 . 124.68(2)
Ta2 Ta1 Sb3 5_445 . 123.88(2)
Ta2 Ta1 Sb3 7_544 . 55.32(2)
Ta2 Ta1 Sb3 13_554 . 56.12(2)
Ta2 Ta1 Sb3 13 3 55.32(2)
Ta2 Ta1 Sb3 5_444 3 124.68(2)
Ta2 Ta1 Sb3 15_454 3 56.12(2)
Ta2 Ta1 Sb3 7_545 3 123.88(2)
Ta2 Ta1 Sb3 15_455 3 56.12(2)
Ta2 Ta1 Sb3 5_445 3 124.68(2)
Ta2 Ta1 Sb3 7_544 3 123.88(2)
Ta2 Ta1 Sb3 13_554 3 55.32(2)
Sb3 Ta1 Sb3 . 3 90.0
Ta2 Ta1 Sb3 13 9 123.88(2)
Ta2 Ta1 Sb3 5_444 9 56.12(2)
Ta2 Ta1 Sb3 15_454 9 55.32(2)
Ta2 Ta1 Sb3 7_545 9 124.68(2)
Ta2 Ta1 Sb3 15_455 9 55.32(2)
Ta2 Ta1 Sb3 5_445 9 56.12(2)
Ta2 Ta1 Sb3 7_544 9 124.68(2)
Ta2 Ta1 Sb3 13_554 9 123.88(2)
Sb3 Ta1 Sb3 . 9 180.0
Sb3 Ta1 Sb3 3 9 90.0
Ta2 Ta1 Sb3 13 11 124.68(2)
Ta2 Ta1 Sb3 5_444 11 55.32(2)
Ta2 Ta1 Sb3 15_454 11 123.88(2)
Ta2 Ta1 Sb3 7_545 11 56.12(2)
Ta2 Ta1 Sb3 15_455 11 123.88(2)
Ta2 Ta1 Sb3 5_445 11 55.32(2)
Ta2 Ta1 Sb3 7_544 11 56.12(2)
Ta2 Ta1 Sb3 13_554 11 124.68(2)
Sb3 Ta1 Sb3 . 11 90.0
Sb3 Ta1 Sb3 3 11 180.0
Sb3 Ta1 Sb3 9 11 90.0
Sb3 Ta2 Sb3 . 15 78.61(5)
Sb3 Ta2 Sb3 . 15_554 78.61(5)
Sb3 Ta2 Sb3 15 15_554 78.81(4)
Sb3 Ta2 Sb3 . 13_554 107.91(4)
Sb3 Ta2 Sb3 15 13_554 173.44(5)
Sb3 Ta2 Sb3 15_554 13_554 101.42(3)
Sb3 Ta2 Sb3 . 13 107.91(4)
Sb3 Ta2 Sb3 15 13 101.42(3)
Sb3 Ta2 Sb3 15_554 13 173.44(5)
Sb3 Ta2 Sb3 13_554 13 77.59(4)
Sb3 Ta2 Ta1 . 5 139.070(19)
Sb3 Ta2 Ta1 15 5 64.97(3)
Sb3 Ta2 Ta1 15_554 5 110.14(4)
Sb3 Ta2 Ta1 13_554 5 109.10(4)
Sb3 Ta2 Ta1 13 5 64.52(3)
Sb3 Ta2 Ta1 . 5_554 139.070(19)
Sb3 Ta2 Ta1 15 5_554 110.14(4)
Sb3 Ta2 Ta1 15_554 5_554 64.97(3)
Sb3 Ta2 Ta1 13_554 5_554 64.52(3)
Sb3 Ta2 Ta1 13 5_554 109.10(4)
Ta1 Ta2 Ta1 5 5_554 74.39(2)
Sb3 Ta2 Ta2 . 13_554 54.69(3)
Sb3 Ta2 Ta2 15 13_554 133.30(5)
Sb3 Ta2 Ta2 15_554 13_554 90.21(3)
Sb3 Ta2 Ta2 13_554 13_554 53.21(3)
Sb3 Ta2 Ta2 13 13_554 94.27(4)
Ta1 Ta2 Ta2 5 13_554 156.43(4)
Ta1 Ta2 Ta2 5_554 13_554 105.483(18)
Sb3 Ta2 Ta2 . 13 54.69(3)
Sb3 Ta2 Ta2 15 13 90.21(3)
Sb3 Ta2 Ta2 15_554 13 133.30(5)
Sb3 Ta2 Ta2 13_554 13 94.27(4)
Sb3 Ta2 Ta2 13 13 53.21(3)
Ta1 Ta2 Ta2 5 13 105.483(18)
Ta1 Ta2 Ta2 5_554 13 156.43(4)
Ta2 Ta2 Ta2 13_554 13 65.00(3)
Sb3 Ta2 Ta2 . 3_655 116.52(4)
Sb3 Ta2 Ta2 15 3_655 54.53(3)
Sb3 Ta2 Ta2 15_554 3_655 54.53(3)
Sb3 Ta2 Ta2 13_554 3_655 120.24(3)
Sb3 Ta2 Ta2 13 3_655 120.24(3)
Ta1 Ta2 Ta2 5 3_655 55.717(6)
Ta1 Ta2 Ta2 5_554 3_655 55.717(6)
Ta2 Ta2 Ta2 13_554 3_655 143.87(3)
Ta2 Ta2 Ta2 13 3_655 143.87(3)
Sb3 Ta2 Ta2 . 11_565 153.48(4)
Sb3 Ta2 Ta2 15 11_565 120.68(3)
Sb3 Ta2 Ta2 15_554 11_565 120.68(3)
Sb3 Ta2 Ta2 13_554 11_565 53.49(4)
Sb3 Ta2 Ta2 13 11_565 53.49(4)
Ta1 Ta2 Ta2 5 11_565 55.717(6)
Ta1 Ta2 Ta2 5_554 11_565 55.717(6)
Ta2 Ta2 Ta2 13_554 11_565 104.06(4)
Ta2 Ta2 Ta2 13 11_565 104.06(4)
Ta2 Ta2 Ta2 3_655 11_565 90.0
Ta2 Sb3 Ta2 . 7_544 138.33(3)
Ta2 Sb3 Ta2 . 7_545 138.33(3)
Ta2 Sb3 Ta2 7_544 7_545 78.81(4)
Ta2 Sb3 Ta2 . 13_554 72.09(4)
Ta2 Sb3 Ta2 7_544 13_554 71.97(3)
Ta2 Sb3 Ta2 7_545 13_554 119.07(5)
Ta2 Sb3 Ta2 . 13 72.09(4)
Ta2 Sb3 Ta2 7_544 13 119.07(5)
Ta2 Sb3 Ta2 7_545 13 71.97(3)
Ta2 Sb3 Ta2 13_554 13 77.59(4)
Ta2 Sb3 Ta1 . . 115.93(5)
Ta2 Sb3 Ta1 7_544 . 59.72(3)
Ta2 Sb3 Ta1 7_545 . 59.72(3)
Ta2 Sb3 Ta1 13_554 . 59.36(3)
Ta2 Sb3 Ta1 13 . 59.36(3)

loop_
_geom_bond_atom_site_label_1
_geom_bond_atom_site_label_2
_geom_bond_site_symmetry_2
_geom_bond_distance
_geom_bond_publ_flag
Ta1 Ta2 13 2.9300(7) ?
Ta1 Ta2 5_444 2.9300(7) ?
Ta1 Ta2 15_454 2.9300(7) ?
Ta1 Ta2 7_545 2.9300(7) ?
Ta1 Ta2 15_455 2.9300(7) ?
Ta1 Ta2 5_445 2.9300(7) ?
Ta1 Ta2 7_544 2.9300(7) ?
Ta1 Ta2 13_554 2.9300(7) ?
Ta1 Sb3 . 3.0743(14) ?
Ta1 Sb3 3 3.0743(14) ?
Ta1 Sb3 9 3.0743(14) ?
Ta1 Sb3 11 3.0743(14) ?
Ta2 Sb3 . 2.7746(15) ?
Ta2 Sb3 15 2.7902(13) ?
Ta2 Sb3 15_554 2.7902(13) ?
Ta2 Sb3 13_554 2.8272(13) ?
Ta2 Sb3 13 2.8272(13) ?
Ta2 Ta1 5 2.9300(7) ?
Ta2 Ta1 5_554 2.9300(7) ?
Ta2 Ta2 13_554 3.2966(14) ?
Ta2 Ta2 13 3.2966(14) ?
Ta2 Ta2 3_655 3.3008(12) ?
Ta2 Ta2 11_565 3.3008(12) ?
Sb3 Ta2 7_544 2.7902(13) ?
Sb3 Ta2 7_545 2.7902(13) ?
Sb3 Ta2 13_554 2.8272(13) ?
Sb3 Ta2 13 2.8272(13) ?
